data_7100858
loop_
_publ_author_name
'A. Nangia'
'N. Jagadeesh Babu'
'L. Sreenivas Reddy'

_publ_section_title
;
Carboxamide pyridine N-oxide heterosynthon for crystal
engineering and pharmaceutical cocrystals
;
_journal_name_full 'Chemical Communications'
_journal_paper_doi 10.1039/b515510j
_journal_year 2006
_chemical_formula_moiety 'C6 H6 N2 O2'
_chemical_formula_sum 'C6 H6 N2 O2'
_chemical_formula_weight 138.13
_chemical_name_common Isonicotinamide-N-oxide
_space_group_IT_number 33
_symmetry_cell_setting orthorhombic
_symmetry_space_group_name_Hall 'P 2c -2n'
_symmetry_space_group_name_H-M 'P n a 21'
_cell_angle_alpha 90.00
_cell_angle_beta 90.00
_cell_angle_gamma 90.00
_cell_formula_units_Z 4
_cell_length_a 13.467(3)
_cell_length_b 11.722(3)
_cell_length_c 3.7370(10)
_cell_measurement_temperature 100(2)
_cell_volume 589.9(3)
_diffrn_ambient_temperature 100(2)
_exptl_crystal_density_diffrn 1.555
_cod_depositor_comments
;
The following automatic conversions were performed:
'_symmetry_cell_setting' value 'Orthorhombic' changed to 'orthorhombic'
according to '/home/saulius/struct/CIF-dictionaries/cif_core.dic'
dictionary named 'cif_core.dic' version 2.4.1 from 2010-06-29.

Automatic conversion script
Id: cif_fix_enum 1527 2010-12-29 10:47:43Z saulius 
;
_cod_database_code 7100858

loop_
_symmetry_equiv_pos_as_xyz
'x, y, z'
'-x, -y, z+1/2'
'x+1/2, -y+1/2, z'
'-x+1/2, y+1/2, z+1/2'

loop_
_atom_site_label
_atom_site_type_symbol
_atom_site_fract_x
_atom_site_fract_y
_atom_site_fract_z
_atom_site_U_iso_or_equiv
_atom_site_adp_type
_atom_site_occupancy
_atom_site_symmetry_multiplicity
_atom_site_calc_flag
_atom_site_refinement_flags
_atom_site_disorder_assembly
_atom_site_disorder_group
O1 O 0.3416(2) 0.5345(3) 0.2867(12) 0.0176(9) Uani 1 1 d . . .
O2 O -0.0551(2) 0.6835(3) 1.0129(13) 0.0200(10) Uani 1 1 d . . .
N1 N 0.2668(3) 0.5855(3) 0.4447(13) 0.0129(10) Uani 1 1 d . . .
N2 N 0.0138(3) 0.8581(3) 0.9760(15) 0.0167(10) Uani 1 1 d . . .
C1 C 0.2662(3) 0.7015(4) 0.4838(17) 0.0130(10) Uani 1 1 d . . .
H1 H 0.3219 0.7449 0.4076 0.016 Uiso 1 1 calc R . .
C2 C 0.1865(3) 0.7550(4) 0.6309(15) 0.0120(11) Uani 1 1 d . . .
H2 H 0.1863 0.8359 0.6479 0.014 Uiso 1 1 calc R . .
C3 C 0.1060(4) 0.6942(4) 0.7560(17) 0.0143(11) Uani 1 1 d . . .
C4 C 0.1093(3) 0.5755(4) 0.7281(17) 0.0138(12) Uani 1 1 d . . .
H4 H 0.0560 0.5308 0.8175 0.017 Uiso 1 1 calc R . .
C5 C 0.1892(4) 0.5237(4) 0.5726(16) 0.0174(13) Uani 1 1 d . . .
H5 H 0.1905 0.4429 0.5534 0.021 Uiso 1 1 calc R . .
C6 C 0.0140(3) 0.7455(4) 0.9270(16) 0.0145(12) Uani 1 1 d . . .
H2A H -0.041(4) 0.890(4) 1.041(14) 0.005(13) Uiso 1 1 d . . .
H2B H 0.064(5) 0.898(5) 0.93(2) 0.04(2) Uiso 1 1 d . . .

loop_
_atom_site_aniso_label
_atom_site_aniso_U_11
_atom_site_aniso_U_22
_atom_site_aniso_U_33
_atom_site_aniso_U_23
_atom_site_aniso_U_13
_atom_site_aniso_U_12
O1 0.0061(15) 0.0171(18) 0.030(2) -0.001(2) 0.0027(18) 0.0059(14)
O2 0.0093(16) 0.0137(16) 0.037(3) -0.007(2) 0.008(2) -0.0013(13)
N1 0.0110(19) 0.012(2) 0.016(2) 0.000(2) -0.002(2) 0.0004(16)
N2 0.011(2) 0.0090(19) 0.030(3) 0.004(2) 0.010(2) 0.0039(18)
C1 0.012(2) 0.011(2) 0.016(3) -0.001(2) -0.003(3) -0.0053(18)
C2 0.013(2) 0.009(2) 0.014(3) -0.004(2) -0.001(2) -0.0001(19)
C3 0.015(2) 0.016(2) 0.012(2) 0.003(2) -0.001(2) -0.0011(19)
C4 0.005(2) 0.013(2) 0.023(3) -0.001(3) -0.003(2) -0.0033(18)
C5 0.012(2) 0.010(2) 0.029(4) -0.001(2) -0.002(2) 0.001(2)
C6 0.007(2) 0.017(2) 0.020(3) -0.002(2) -0.004(2) 0.0033(19)

loop_
_geom_bond_atom_site_label_1
_geom_bond_atom_site_label_2
_geom_bond_distance
_geom_bond_site_symmetry_2
_geom_bond_publ_flag
O1 N1 1.311(5) . ?
O2 C6 1.223(6) . ?
N1 C5 1.359(6) . ?
N1 C1 1.367(6) . ?
N2 C6 1.333(6) . ?
N2 H2A 0.86(5) . ?
N2 H2B 0.84(6) . ?
C1 C2 1.360(7) . ?
C1 H1 0.9500 . ?
C2 C3 1.380(7) . ?
C2 H2 0.9500 . ?
C3 C4 1.395(6) . ?
C3 C6 1.518(7) . ?
C4 C5 1.365(7) . ?
C4 H4 0.9500 . ?
C5 H5 0.9500 . ?

loop_
_cod_related_entry_id
_cod_related_entry_database
_cod_related_entry_code
1 ChemSpider 65782
